data_7025528
loop_
_publ_author_name
'Block, Michael'
'Wagner, Christoph'
'G\'omez-Ruiz, Santiago'
'Steinborn, Dirk'

_publ_section_title
;
 Synthesis, characterization and structures of cyclic organorhodium
 complexes of the type
 [Rh{CH(SO&#x2082;Ph)CH&#x2082;CH&#x2082;YR&#x2082;-\kC,\kY}L&#x2082;]
 (YR&#x2082; = PPh&#x2082;, NMe&#x2082;; L&#x2082; = diphosphine,
 cyclooctadiene).
;
_journal_issue 19
_journal_name_full 'Dalton transactions (Cambridge, England : 2003)'
_journal_page_first 4636
_journal_page_last 4646
_journal_paper_doi 10.1039/c001452d
_journal_volume 39
_journal_year 2010
_chemical_formula_moiety 'C29 H32 O2 P Rh S'
_chemical_formula_sum 'C29 H32 O2 P Rh S'
_chemical_formula_weight 578.49
_chemical_name_systematic
;
?
;
_space_group_IT_number 2
_symmetry_cell_setting triclinic
_symmetry_space_group_name_Hall '-P 1'
_symmetry_space_group_name_H-M 'P -1'
_atom_sites_solution_hydrogens geom
_atom_sites_solution_primary direct
_atom_sites_solution_secondary difmap
_audit_creation_method SHELXL-97
_cell_angle_alpha 63.954(7)
_cell_angle_beta 78.562(8)
_cell_angle_gamma 77.146(7)
_cell_formula_units_Z 2
_cell_length_a 9.3705(9)
_cell_length_b 12.1565(11)
_cell_length_c 12.6514(13)
_cell_measurement_reflns_used 11836
_cell_measurement_temperature 200(2)
_cell_measurement_theta_max 29.62
_cell_measurement_theta_min 1.91
_cell_volume 1254.0(2)
_computing_structure_refinement 'SHELXL-97 (Sheldrick, 1997)'
_computing_structure_solution 'SHELXS-97 (Sheldrick, 1990)'
_diffrn_ambient_temperature 200(2)
_diffrn_detector 'image plate (34 cm diameter)'
_diffrn_detector_area_resol_mean 6.67
_diffrn_detector_type STOE
_diffrn_measured_fraction_theta_full 0.992
_diffrn_measured_fraction_theta_max 0.992
_diffrn_measurement_device '2-circle goniometer'
_diffrn_measurement_device_type 'STOE IPDS 2T'
_diffrn_measurement_method 'rotation method'
_diffrn_radiation_collimation '0.5 mm diameter, monocapillary'
_diffrn_radiation_monochromator graphite
_diffrn_radiation_polarisn_norm 0
_diffrn_radiation_source 'fine-focus sealed tube'
_diffrn_radiation_type MoK\a
_diffrn_radiation_wavelength 0.71073
_diffrn_reflns_av_R_equivalents 0.0322
_diffrn_reflns_av_sigmaI/netI 0.0269
_diffrn_reflns_limit_h_max 12
_diffrn_reflns_limit_h_min -12
_diffrn_reflns_limit_k_max 16
_diffrn_reflns_limit_k_min -16
_diffrn_reflns_limit_l_max 17
_diffrn_reflns_limit_l_min -17
_diffrn_reflns_number 17184
_diffrn_reflns_theta_full 29.17
_diffrn_reflns_theta_max 29.17
_diffrn_reflns_theta_min 2.61
_diffrn_source 'sealedX-ray tube,12x0.4mmlong-fine focus'
_diffrn_source_current 35
_diffrn_source_power 1.75
_diffrn_source_voltage 5
_exptl_absorpt_coefficient_mu 0.853
_exptl_absorpt_correction_T_max 0.9339
_exptl_absorpt_correction_T_min 0.8957
_exptl_absorpt_correction_type numerical
_exptl_absorpt_process_details '(IPDS Software; Stoe & Cie, 1999)'
_exptl_crystal_colour yellow
_exptl_crystal_density_diffrn 1.532
_exptl_crystal_density_method 'not measured'
_exptl_crystal_description block
_exptl_crystal_F_000 596
_exptl_crystal_size_max 0.15
_exptl_crystal_size_mid 0.13
_exptl_crystal_size_min 0.09
_refine_diff_density_max 0.825
_refine_diff_density_min -1.112
_refine_diff_density_rms 0.112
_refine_ls_extinction_coef 0.042(3)
_refine_ls_extinction_expression Fc^*^=kFc[1+0.001xFc^2^\l^3^/sin(2\q)]^-1/4^
_refine_ls_extinction_method SHELXL
_refine_ls_goodness_of_fit_ref 1.110
_refine_ls_hydrogen_treatment refall
_refine_ls_matrix_type full
_refine_ls_number_parameters 436
_refine_ls_number_reflns 6724
_refine_ls_number_restraints 0
_refine_ls_restrained_S_all 1.110
_refine_ls_R_factor_all 0.0488
_refine_ls_R_factor_gt 0.0443
_refine_ls_shift/su_max 0.001
_refine_ls_shift/su_mean 0.000
_refine_ls_structure_factor_coef Fsqd
_refine_ls_weighting_details 'calc w=1/[\s^2^(Fo^2^)+(0.0815P)^2^+0.4546P] where P=(Fo^2^+2Fc^2^)/3'
_refine_ls_weighting_scheme calc
_refine_ls_wR_factor_gt 0.1188
_refine_ls_wR_factor_ref 0.1215
_reflns_number_gt 6075
_reflns_number_total 6724
_reflns_threshold_expression >2sigma(I)
_cod_data_source_file c001452d.txt
_cod_data_source_block z:\i2t0073
_cod_original_sg_symbol_H-M P-1
_cod_database_code 7025528

loop_
_symmetry_equiv_pos_as_xyz
'x, y, z'
'-x, -y, -z'

loop_
_atom_site_label
_atom_site_type_symbol
_atom_site_fract_x
_atom_site_fract_y
_atom_site_fract_z
_atom_site_U_iso_or_equiv
_atom_site_adp_type
_atom_site_occupancy
_atom_site_symmetry_multiplicity
_atom_site_calc_flag
C1 C 0.6400(3) -0.0436(2) 0.3581(2) 0.0270(5) Uani 1 1 d
H1 H 0.585(5) -0.071(4) 0.437(4) 0.045(11) Uiso 1 1 d
C2 C 0.7767(3) 0.0044(3) 0.3615(3) 0.0294(5) Uani 1 1 d
H2 H 0.825(5) -0.056(4) 0.434(4) 0.042(10) Uiso 1 1 d
H3 H 0.849(4) 0.010(3) 0.288(3) 0.031(9) Uiso 1 1 d
C3 C 0.7334(3) 0.1324(3) 0.3622(2) 0.0296(5) Uani 1 1 d
H5 H 0.671(4) 0.127(3) 0.435(3) 0.033(9) Uiso 1 1 d
H4 H 0.823(4) 0.173(3) 0.352(3) 0.031(9) Uiso 1 1 d
C4 C 0.7599(3) 0.2610(3) 0.1079(2) 0.0289(5) Uani 1 1 d
C5 C 0.8112(3) 0.1724(3) 0.0607(3) 0.0325(6) Uani 1 1 d
H6 H 0.769(4) 0.102(3) 0.091(3) 0.030(8) Uiso 1 1 d
C6 C 0.9215(4) 0.1941(3) -0.0350(3) 0.0376(6) Uani 1 1 d
H7 H 0.954(5) 0.127(4) -0.067(4) 0.043(10) Uiso 1 1 d
C7 C 0.9780(4) 0.3044(3) -0.0858(3) 0.0391(6) Uani 1 1 d
H8 H 1.046(6) 0.325(5) -0.150(5) 0.065(14) Uiso 1 1 d
C8 C 0.9252(4) 0.3936(3) -0.0412(3) 0.0399(7) Uani 1 1 d
H9 H 0.960(5) 0.467(4) -0.080(4) 0.048(11) Uiso 1 1 d
C9 C 0.8175(3) 0.3717(3) 0.0561(3) 0.0346(6) Uani 1 1 d
H10 H 0.783(4) 0.438(4) 0.089(3) 0.038(10) Uiso 1 1 d
C10 C 0.5554(3) 0.3716(2) 0.2489(2) 0.0275(5) Uani 1 1 d
C11 C 0.5996(3) 0.3965(3) 0.3346(3) 0.0331(6) Uani 1 1 d
H11 H 0.656(5) 0.340(4) 0.384(4) 0.039(10) Uiso 1 1 d
C12 C 0.5516(4) 0.5104(3) 0.3401(3) 0.0370(6) Uani 1 1 d
H12 H 0.580(5) 0.528(4) 0.398(4) 0.050(12) Uiso 1 1 d
C13 C 0.4570(4) 0.6000(3) 0.2624(3) 0.0370(6) Uani 1 1 d
H13 H 0.420(4) 0.665(4) 0.265(3) 0.036(9) Uiso 1 1 d
C14 C 0.4111(4) 0.5758(3) 0.1779(3) 0.0359(6) Uani 1 1 d
H14 H 0.355(5) 0.631(4) 0.128(4) 0.042(10) Uiso 1 1 d
C15 C 0.4609(3) 0.4629(3) 0.1708(3) 0.0317(5) Uani 1 1 d
H15 H 0.423(4) 0.449(3) 0.115(3) 0.022(8) Uiso 1 1 d
C16 C 0.8381(3) -0.2714(3) 0.4291(3) 0.0309(5) Uani 1 1 d
C17 C 0.9857(4) -0.2665(3) 0.3863(3) 0.0391(6) Uani 1 1 d
H16 H 1.011(5) -0.217(4) 0.302(4) 0.047(11) Uiso 1 1 d
C18 C 1.0913(4) -0.3383(4) 0.4633(3) 0.0458(7) Uani 1 1 d
H17 H 1.190(6) -0.340(5) 0.440(4) 0.062(14) Uiso 1 1 d
C19 C 1.0497(4) -0.4130(3) 0.5802(3) 0.0441(7) Uani 1 1 d
H18 H 1.114(5) -0.468(4) 0.630(4) 0.055(12) Uiso 1 1 d
C20 C 0.9017(4) -0.4160(3) 0.6213(3) 0.0435(7) Uani 1 1 d
H19 H 0.873(6) -0.468(5) 0.693(4) 0.062(13) Uiso 1 1 d
C21 C 0.7954(4) -0.3460(3) 0.5464(3) 0.0376(6) Uani 1 1 d
H20 H 0.695(5) -0.349(4) 0.574(4) 0.045(11) Uiso 1 1 d
C22 C 0.3836(3) -0.0274(3) 0.1898(3) 0.0310(5) Uani 1 1 d
H21 H 0.467(5) -0.086(4) 0.183(4) 0.045(11) Uiso 1 1 d
C23 C 0.3171(3) -0.0377(3) 0.2992(3) 0.0330(6) Uani 1 1 d
H22 H 0.355(5) -0.103(4) 0.367(4) 0.043(10) Uiso 1 1 d
C24 C 0.1677(3) 0.0303(4) 0.3229(3) 0.0416(7) Uani 1 1 d
H23 H 0.153(5) 0.023(4) 0.398(4) 0.053(12) Uiso 1 1 d
H24 H 0.088(6) -0.014(5) 0.319(4) 0.063(14) Uiso 1 1 d
C25 C 0.1412(3) 0.1682(3) 0.2381(3) 0.0397(7) Uani 1 1 d
H25 H 0.091(5) 0.178(4) 0.175(4) 0.054(12) Uiso 1 1 d
H26 H 0.069(5) 0.210(4) 0.275(4) 0.053(12) Uiso 1 1 d
C26 C 0.2806(3) 0.2268(3) 0.1946(3) 0.0329(5) Uani 1 1 d
H27 H 0.274(4) 0.300(3) 0.209(3) 0.028(8) Uiso 1 1 d
C27 C 0.3737(3) 0.2338(3) 0.0920(3) 0.0320(5) Uani 1 1 d
H28 H 0.432(4) 0.303(3) 0.050(3) 0.030(8) Uiso 1 1 d
C28 C 0.3600(4) 0.1778(3) 0.0099(3) 0.0374(6) Uani 1 1 d
H30 H 0.293(5) 0.234(4) -0.048(4) 0.047(11) Uiso 1 1 d
H29 H 0.455(5) 0.169(4) -0.034(4) 0.043(10) Uiso 1 1 d
C29 C 0.3138(4) 0.0491(3) 0.0755(3) 0.0376(6) Uani 1 1 d
H31 H 0.210(5) 0.052(4) 0.094(4) 0.038(10) Uiso 1 1 d
H32 H 0.344(5) 0.006(4) 0.030(4) 0.043(10) Uiso 1 1 d
O1 O 0.5791(3) -0.2503(2) 0.3728(2) 0.0446(5) Uani 1 1 d
O2 O 0.7711(3) -0.1475(2) 0.2141(2) 0.0437(5) Uani 1 1 d
P P 0.62197(7) 0.22321(6) 0.23879(6) 0.02503(15) Uani 1 1 d
S S 0.69869(8) -0.17916(6) 0.33427(6) 0.03162(16) Uani 1 1 d
Rh Rh 0.47908(2) 0.092880(18) 0.243950(17) 0.02520(10) Uani 1 1 d

loop_
_atom_site_aniso_label
_atom_site_aniso_U_11
_atom_site_aniso_U_22
_atom_site_aniso_U_33
_atom_site_aniso_U_23
_atom_site_aniso_U_13
_atom_site_aniso_U_12
C1 0.0233(11) 0.0275(11) 0.0306(12) -0.0125(10) -0.0052(9) -0.0018(9)
C2 0.0257(12) 0.0287(12) 0.0353(13) -0.0136(10) -0.0067(10) -0.0032(10)
C3 0.0297(13) 0.0305(12) 0.0313(12) -0.0140(10) -0.0071(10) -0.0045(10)
C4 0.0254(12) 0.0330(12) 0.0293(12) -0.0142(10) -0.0032(9) -0.0034(10)
C5 0.0348(14) 0.0306(13) 0.0305(12) -0.0128(10) -0.0037(11) -0.0016(11)
C6 0.0358(15) 0.0412(15) 0.0334(13) -0.0180(12) -0.0032(11) 0.0037(12)
C7 0.0307(14) 0.0493(17) 0.0311(13) -0.0143(12) 0.0006(11) -0.0031(13)
C8 0.0357(15) 0.0481(17) 0.0359(14) -0.0143(13) -0.0004(12) -0.0160(13)
C9 0.0322(14) 0.0380(14) 0.0350(13) -0.0156(11) -0.0024(11) -0.0083(11)
C10 0.0258(11) 0.0268(11) 0.0326(12) -0.0143(10) -0.0018(9) -0.0064(9)
C11 0.0319(14) 0.0350(14) 0.0363(13) -0.0166(11) -0.0095(11) -0.0035(11)
C12 0.0392(16) 0.0380(15) 0.0416(15) -0.0230(13) -0.0049(12) -0.0068(12)
C13 0.0367(15) 0.0322(14) 0.0452(16) -0.0207(13) 0.0012(12) -0.0061(12)
C14 0.0331(14) 0.0312(13) 0.0398(14) -0.0115(12) -0.0065(12) -0.0024(11)
C15 0.0322(13) 0.0313(13) 0.0329(12) -0.0137(11) -0.0063(10) -0.0040(11)
C16 0.0302(13) 0.0276(12) 0.0353(13) -0.0142(10) -0.0054(10) -0.0015(10)
C17 0.0347(15) 0.0399(15) 0.0391(15) -0.0156(13) -0.0005(12) -0.0038(12)
C18 0.0271(14) 0.0527(19) 0.0558(19) -0.0231(16) -0.0041(13) -0.0016(13)
C19 0.0366(16) 0.0425(17) 0.0502(18) -0.0165(14) -0.0140(14) 0.0022(13)
C20 0.0419(17) 0.0407(16) 0.0389(16) -0.0083(13) -0.0088(13) -0.0026(14)
C21 0.0320(14) 0.0367(14) 0.0375(14) -0.0096(12) -0.0050(11) -0.0040(12)
C22 0.0308(13) 0.0322(13) 0.0360(13) -0.0167(11) -0.0088(11) -0.0064(11)
C23 0.0292(13) 0.0374(14) 0.0358(13) -0.0139(11) -0.0057(11) -0.0127(11)
C24 0.0265(14) 0.0556(19) 0.0415(16) -0.0174(14) -0.0005(12) -0.0128(13)
C25 0.0246(13) 0.0490(17) 0.0462(17) -0.0214(14) -0.0039(12) -0.0029(12)
C26 0.0234(12) 0.0356(14) 0.0413(14) -0.0190(12) -0.0073(10) 0.0020(10)
C27 0.0309(13) 0.0315(13) 0.0312(12) -0.0097(10) -0.0105(10) -0.0009(10)
C28 0.0427(17) 0.0388(15) 0.0313(13) -0.0138(12) -0.0096(12) -0.0039(13)
C29 0.0414(17) 0.0404(15) 0.0388(14) -0.0203(13) -0.0115(12) -0.0066(13)
O1 0.0438(13) 0.0319(10) 0.0632(15) -0.0177(10) -0.0208(11) -0.0066(9)
O2 0.0522(14) 0.0451(12) 0.0341(11) -0.0213(10) -0.0088(10) 0.0060(11)
P 0.0230(3) 0.0266(3) 0.0279(3) -0.0130(2) -0.0043(2) -0.0035(2)
S 0.0340(3) 0.0291(3) 0.0358(3) -0.0162(3) -0.0099(3) -0.0015(3)
Rh 0.02164(13) 0.02803(13) 0.02852(13) -0.01332(9) -0.00453(8) -0.00387(8)

loop_
_atom_type_symbol
_atom_type_description
_atom_type_scat_dispersion_real
_atom_type_scat_dispersion_imag
_atom_type_scat_source
C C 0.0033 0.0016 'International Tables Vol C Tables 4.2.6.8 and 6.1.1.4'
H H 0.0000 0.0000 'International Tables Vol C Tables 4.2.6.8 and 6.1.1.4'
O O 0.0106 0.0060 'International Tables Vol C Tables 4.2.6.8 and 6.1.1.4'
P P 0.1023 0.0942 'International Tables Vol C Tables 4.2.6.8 and 6.1.1.4'
S S 0.1246 0.1234 'International Tables Vol C Tables 4.2.6.8 and 6.1.1.4'
Rh Rh -1.1178 0.9187 'International Tables Vol C Tables 4.2.6.8 and 6.1.1.4'

loop_
_geom_angle_atom_site_label_1
_geom_angle_atom_site_label_2
_geom_angle_atom_site_label_3
_geom_angle
C2 C1 S 108.37(18)
C2 C1 Rh 115.97(18)
S C1 Rh 114.92(13)
C2 C1 H1 109(3)
S C1 H1 104(3)
Rh C1 H1 104(3)
C3 C2 C1 110.3(2)
C3 C2 H2 111(2)
C1 C2 H2 109(2)
C3 C2 H3 109(2)
C1 C2 H3 109(2)
H2 C2 H3 109(3)
C2 C3 P 105.15(18)
C2 C3 H5 110(2)
P C3 H5 108(2)
C2 C3 H4 112(2)
P C3 H4 111(2)
H5 C3 H4 111(3)
C9 C4 C5 119.2(3)
C9 C4 P 122.9(2)
C5 C4 P 117.9(2)
C6 C5 C4 120.1(3)
C6 C5 H6 121(2)
C4 C5 H6 119(2)
C7 C6 C5 120.2(3)
C7 C6 H7 123(2)
C5 C6 H7 117(2)
C6 C7 C8 120.0(3)
C6 C7 H8 124(3)
C8 C7 H8 116(3)
C7 C8 C9 120.3(3)
C7 C8 H9 117(3)
C9 C8 H9 122(3)
C4 C9 C8 120.2(3)
C4 C9 H10 121(2)
C8 C9 H10 119(2)
C15 C10 C11 118.6(3)
C15 C10 P 120.7(2)
C11 C10 P 120.7(2)
C12 C11 C10 120.4(3)
C12 C11 H11 121(3)
C10 C11 H11 119(3)
C13 C12 C11 120.4(3)
C13 C12 H12 118(3)
C11 C12 H12 121(3)
C12 C13 C14 119.7(3)
C12 C13 H13 125(3)
C14 C13 H13 115(3)
C15 C14 C13 120.1(3)
C15 C14 H14 119(3)
C13 C14 H14 120(3)
C14 C15 C10 120.8(3)
C14 C15 H15 117(2)
C10 C15 H15 122(2)
C17 C16 C21 121.0(3)
C17 C16 S 120.3(2)
C21 C16 S 118.7(2)
C16 C17 C18 118.7(3)
C16 C17 H16 118(3)
C18 C17 H16 123(3)
C19 C18 C17 120.7(3)
C19 C18 H17 117(3)
C17 C18 H17 123(3)
C18 C19 C20 119.7(3)
C18 C19 H18 123(3)
C20 C19 H18 117(3)
C21 C20 C19 120.6(3)
C21 C20 H19 118(3)
C19 C20 H19 121(3)
C20 C21 C16 119.4(3)
C20 C21 H20 120(3)
C16 C21 H20 120(3)
C23 C22 C29 124.6(3)
C23 C22 Rh 71.24(16)
C29 C22 Rh 111.17(19)
C23 C22 H21 120(3)
C29 C22 H21 114(3)
Rh C22 H21 102(3)
C22 C23 C24 124.8(3)
C22 C23 Rh 73.43(17)
C24 C23 Rh 107.3(2)
C22 C23 H22 119(3)
C24 C23 H22 115(3)
Rh C23 H22 101(3)
C23 C24 C25 114.4(3)
C23 C24 H23 110(3)
C25 C24 H23 109(3)
C23 C24 H24 109(3)
C25 C24 H24 110(3)
H23 C24 H24 104(4)
C26 C25 C24 113.1(3)
C26 C25 H25 113(3)
C24 C25 H25 110(3)
C26 C25 H26 112(3)
C24 C25 H26 109(3)
H25 C25 H26 100(4)
C27 C26 C25 125.3(3)
C27 C26 Rh 71.22(16)
C25 C26 Rh 113.1(2)
C27 C26 H27 111(2)
C25 C26 H27 114(2)
Rh C26 H27 115(2)
C26 C27 C28 126.4(3)
C26 C27 Rh 71.37(16)
C28 C27 Rh 109.7(2)
C26 C27 H28 120(2)
C28 C27 H28 110(2)
Rh C27 H28 110(2)
C27 C28 C29 113.0(3)
C27 C28 H30 110(3)
C29 C28 H30 111(3)
C27 C28 H29 108(3)
C29 C28 H29 108(2)
H30 C28 H29 107(3)
C22 C29 C28 112.3(2)
C22 C29 H31 108(2)
C28 C29 H31 113(2)
C22 C29 H32 106(3)
C28 C29 H32 110(3)
H31 C29 H32 107(4)
C10 P C3 104.93(12)
C10 P C4 103.52(12)
C3 P C4 103.35(13)
C10 P Rh 125.72(9)
C3 P Rh 105.41(9)
C4 P Rh 111.71(9)
O1 S O2 118.33(16)
O1 S C1 109.60(14)
O2 S C1 109.21(14)
O1 S C16 106.14(14)
O2 S C16 105.82(14)
C1 S C16 107.11(13)
C27 Rh C26 37.42(11)
C27 Rh C1 163.42(11)
C26 Rh C1 158.40(11)
C27 Rh C23 95.76(11)
C26 Rh C23 80.81(12)
C1 Rh C23 94.24(11)
C27 Rh C22 79.79(11)
C26 Rh C22 86.89(11)
C1 Rh C22 101.27(10)
C23 Rh C22 35.34(11)
C27 Rh P 92.37(8)
C26 Rh P 97.75(8)
C1 Rh P 81.26(7)
C23 Rh P 164.11(8)
C22 Rh P 160.49(8)

loop_
_geom_bond_atom_site_label_1
_geom_bond_atom_site_label_2
_geom_bond_distance
C1 C2 1.536(4)
C1 S 1.754(3)
C1 Rh 2.182(3)
C1 H1 0.98(4)
C2 C3 1.521(4)
C2 H2 1.00(4)
C2 H3 1.02(4)
C3 P 1.835(3)
C3 H5 0.97(4)
C3 H4 1.03(4)
C4 C9 1.393(4)
C4 C5 1.403(4)
C4 P 1.836(3)
C5 C6 1.396(4)
C5 H6 0.91(4)
C6 C7 1.384(5)
C6 H7 1.02(4)
C7 C8 1.388(5)
C7 H8 0.91(5)
C8 C9 1.394(4)
C8 H9 0.91(4)
C9 H10 1.03(4)
C10 C15 1.393(4)
C10 C11 1.400(4)
C10 P 1.825(3)
C11 C12 1.385(4)
C11 H11 0.85(4)
C12 C13 1.383(5)
C12 H12 0.95(5)
C13 C14 1.390(5)
C13 H13 0.80(4)
C14 C15 1.384(4)
C14 H14 0.85(4)
C15 H15 0.93(3)
C16 C17 1.386(4)
C16 C21 1.389(4)
C16 S 1.786(3)
C17 C18 1.393(5)
C17 H16 0.98(4)
C18 C19 1.383(5)
C18 H17 0.92(5)
C19 C20 1.384(5)
C19 H18 0.90(5)
C20 C21 1.380(5)
C20 H19 0.88(5)
C21 H20 0.94(4)
C22 C23 1.365(4)
C22 C29 1.519(4)
C22 Rh 2.261(3)
C22 H21 0.95(4)
C23 C24 1.506(5)
C23 Rh 2.234(3)
C23 H22 0.95(4)
C24 C25 1.537(5)
C24 H23 0.90(5)
C24 H24 1.03(5)
C25 C26 1.517(4)
C25 H25 0.96(5)
C25 H26 0.94(5)
C26 C27 1.393(4)
C26 Rh 2.173(3)
C26 H27 0.98(4)
C27 C28 1.508(4)
C27 Rh 2.171(3)
C27 H28 0.99(4)
C28 C29 1.531(5)
C28 H30 0.97(4)
C28 H29 0.96(4)
C29 H31 0.95(4)
C29 H32 0.91(4)
O1 S 1.444(2)
O2 S 1.454(2)
P Rh 2.2640(7)

loop_
_geom_torsion_atom_site_label_1
_geom_torsion_atom_site_label_2
_geom_torsion_atom_site_label_3
_geom_torsion_atom_site_label_4
_geom_torsion
S C1 C2 C3 170.94(19)
Rh C1 C2 C3 40.0(3)
C1 C2 C3 P -50.6(3)
C9 C4 C5 C6 1.7(4)
P C4 C5 C6 -176.8(2)
C4 C5 C6 C7 -1.7(5)
C5 C6 C7 C8 0.1(5)
C6 C7 C8 C9 1.4(5)
C5 C4 C9 C8 -0.3(4)
P C4 C9 C8 178.2(2)
C7 C8 C9 C4 -1.3(5)
C15 C10 C11 C12 -0.9(4)
P C10 C11 C12 178.4(2)
C10 C11 C12 C13 1.3(5)
C11 C12 C13 C14 -0.5(5)
C12 C13 C14 C15 -0.7(5)
C13 C14 C15 C10 1.1(5)
C11 C10 C15 C14 -0.3(4)
P C10 C15 C14 -179.6(2)
C21 C16 C17 C18 0.2(5)
S C16 C17 C18 179.0(3)
C16 C17 C18 C19 -0.1(5)
C17 C18 C19 C20 -0.3(6)
C18 C19 C20 C21 0.6(6)
C19 C20 C21 C16 -0.5(5)
C17 C16 C21 C20 0.1(5)
S C16 C21 C20 -178.7(3)
C29 C22 C23 C24 -3.4(5)
Rh C22 C23 C24 99.8(3)
C29 C22 C23 Rh -103.2(3)
C22 C23 C24 C25 -44.5(4)
Rh C23 C24 C25 37.0(3)
C23 C24 C25 C26 -31.4(4)
C24 C25 C26 C27 91.3(4)
C24 C25 C26 Rh 8.6(3)
C25 C26 C27 C28 -4.4(5)
Rh C26 C27 C28 101.2(3)
C25 C26 C27 Rh -105.5(3)
C26 C27 C28 C29 -39.6(4)
Rh C27 C28 C29 41.4(3)
C23 C22 C29 C28 96.3(4)
Rh C22 C29 C28 15.1(3)
C27 C28 C29 C22 -37.5(4)
C15 C10 P C3 -177.3(2)
C11 C10 P C3 3.4(3)
C15 C10 P C4 74.6(2)
C11 C10 P C4 -104.6(2)
C15 C10 P Rh -55.3(3)
C11 C10 P Rh 125.5(2)
C2 C3 P C10 174.62(18)
C2 C3 P C4 -77.2(2)
C2 C3 P Rh 40.2(2)
C9 C4 P C10 14.4(3)
C5 C4 P C10 -167.1(2)
C9 C4 P C3 -94.8(3)
C5 C4 P C3 83.6(2)
C9 C4 P Rh 152.3(2)
C5 C4 P Rh -29.2(2)
C2 C1 S O1 159.19(19)
Rh C1 S O1 -69.27(18)
C2 C1 S O2 -69.7(2)
Rh C1 S O2 61.83(18)
C2 C1 S C16 44.5(2)
Rh C1 S C16 175.99(14)
C17 C16 S O1 147.1(3)
C21 C16 S O1 -34.1(3)
C17 C16 S O2 20.5(3)
C21 C16 S O2 -160.6(2)
C17 C16 S C1 -95.9(3)
C21 C16 S C1 82.9(3)
C28 C27 Rh C26 -123.0(3)
C26 C27 Rh C1 -166.5(3)
C28 C27 Rh C1 70.6(4)
C26 C27 Rh C23 66.67(19)
C28 C27 Rh C23 -56.3(2)
C26 C27 Rh C22 98.32(19)
C28 C27 Rh C22 -24.7(2)
C26 C27 Rh P -99.67(17)
C28 C27 Rh P 137.3(2)
C25 C26 Rh C27 121.2(3)
C27 C26 Rh C1 169.6(2)
C25 C26 Rh C1 -69.3(4)
C27 C26 Rh C23 -112.26(19)
C25 C26 Rh C23 8.9(2)
C27 C26 Rh C22 -77.23(18)
C25 C26 Rh C22 44.0(2)
C27 C26 Rh P 83.73(17)
C25 C26 Rh P -155.1(2)
C2 C1 Rh C27 57.8(4)
S C1 Rh C27 -70.0(4)
C2 C1 Rh C26 -99.5(3)
S C1 Rh C26 132.7(3)
C2 C1 Rh C23 -175.1(2)
S C1 Rh C23 57.06(16)
C2 C1 Rh C22 149.87(19)
S C1 Rh C22 22.08(17)
C2 C1 Rh P -10.48(18)
S C1 Rh P -138.28(14)
C22 C23 Rh C27 63.24(19)
C24 C23 Rh C27 -58.9(2)
C22 C23 Rh C26 97.65(19)
C24 C23 Rh C26 -24.4(2)
C22 C23 Rh C1 -103.53(19)
C24 C23 Rh C1 134.4(2)
C24 C23 Rh C22 -122.1(3)
C22 C23 Rh P -176.3(2)
C24 C23 Rh P 61.6(4)
C23 C22 Rh C27 -115.5(2)
C29 C22 Rh C27 5.3(2)
C23 C22 Rh C26 -78.47(19)
C29 C22 Rh C26 42.3(2)
C23 C22 Rh C1 81.35(19)
C29 C22 Rh C1 -157.9(2)
C29 C22 Rh C23 120.8(3)
C23 C22 Rh P 176.98(19)
C29 C22 Rh P -62.2(4)
C10 P Rh C27 57.91(14)
C3 P Rh C27 179.73(12)
C4 P Rh C27 -68.70(13)
C10 P Rh C26 20.71(14)
C3 P Rh C26 142.54(13)
C4 P Rh C26 -105.89(13)
C10 P Rh C1 -137.48(13)
C3 P Rh C1 -15.65(12)
C4 P Rh C1 95.92(12)
C10 P Rh C23 -63.0(3)
C3 P Rh C23 58.9(3)
C4 P Rh C23 170.4(3)
C10 P Rh C22 123.4(3)
C3 P Rh C22 -114.7(2)
C4 P Rh C22 -3.2(3)
